data_7047504
loop_
_publ_author_name
'Yoshida, Takefumi'
'Izuogu, David C.'
'Zhang, Hai-Tao'
'Cosquer, Goulven'
'Abe, Hitoshi'
'Wernsdorfer, Wolfgang'
'Breedlove, Brian K.'
'Yamashita, Masahiro'

_publ_section_title
;
 Ln-Pt electron polarization effects on the magnetic relaxation of
 heterometallic Ho- and Er-Pt complexes.
;
_journal_issue 21
_journal_name_full 'Dalton transactions (Cambridge, England : 2003)'
_journal_page_first 7144
_journal_page_last 7149
_journal_paper_doi 10.1039/c8dt03338b
_journal_volume 48
_journal_year 2019
_chemical_formula_sum 'C24 H40 Ho2 O14 Pt3 S12'
_chemical_formula_weight 1852.41
_space_group_crystal_system triclinic
_space_group_IT_number 2
_space_group_name_Hall '-P 1'
_space_group_name_H-M_alt 'P -1'
_symmetry_space_group_name_Hall '-P 1'
_symmetry_space_group_name_H-M 'P -1'
_atom_sites_solution_hydrogens mixed
_atom_sites_solution_primary direct
_atom_sites_solution_secondary difmap
_audit_creation_method SHELXL-2014/7
_audit_update_record
;
2018-01-05 deposited with the CCDC.
2018-09-10 downloaded from the CCDC.
;
_cell_angle_alpha 83.1550(10)
_cell_angle_beta 73.837(2)
_cell_angle_gamma 76.1450(10)
_cell_formula_units_Z 1
_cell_length_a 8.4429(5)
_cell_length_b 11.7813(7)
_cell_length_c 12.7014(7)
_cell_measurement_reflns_used 5748
_cell_measurement_temperature 296(2)
_cell_measurement_theta_max 56.64
_cell_measurement_theta_min 4.75
_cell_volume 1176.27(12)
_computing_cell_refinement 'Bruker SAINT'
_computing_data_collection 'Bruker APEX2'
_computing_data_reduction 'Bruker SAINT'
_computing_molecular_graphics 'Bruker SHELXTL'
_computing_publication_material 'Bruker SHELXTL'
_computing_structure_refinement 'SHELXL-2014/7 (Sheldrick, 2014)'
_computing_structure_solution 'SHELXS-2014/7 (Sheldrick, 2014)'
_diffrn_ambient_temperature 296(2)
_diffrn_detector_area_resol_mean 10.5
_diffrn_measured_fraction_theta_full 0.982
_diffrn_measured_fraction_theta_max 0.971
_diffrn_measurement_device_type 'Bruker PHOTON 100 CMOS'
_diffrn_measurement_method '\w scans'
_diffrn_radiation_monochromator graphite
_diffrn_radiation_type MoK\a
_diffrn_radiation_wavelength 0.71073
_diffrn_reflns_av_R_equivalents 0.0262
_diffrn_reflns_av_unetI/netI 0.0448
_diffrn_reflns_Laue_measured_fraction_full 0.982
_diffrn_reflns_Laue_measured_fraction_max 0.971
_diffrn_reflns_limit_h_max 11
_diffrn_reflns_limit_h_min -11
_diffrn_reflns_limit_k_max 15
_diffrn_reflns_limit_k_min -15
_diffrn_reflns_limit_l_max 16
_diffrn_reflns_limit_l_min -10
_diffrn_reflns_number 9357
_diffrn_reflns_point_group_measured_fraction_full 0.982
_diffrn_reflns_point_group_measured_fraction_max 0.971
_diffrn_reflns_theta_full 25.242
_diffrn_reflns_theta_max 28.372
_diffrn_reflns_theta_min 1.672
_diffrn_source 'fine-focus sealed tube'
_exptl_absorpt_coefficient_mu 12.798
_exptl_absorpt_correction_T_max 0.5670
_exptl_absorpt_correction_T_min 0.2200
_exptl_absorpt_correction_type multi-scan
_exptl_absorpt_process_details
;
SADABS; Sheldrick, G. M. (1996) 
;
_exptl_crystal_colour red
_exptl_crystal_density_diffrn 2.615
_exptl_crystal_density_method 'Not measured'
_exptl_crystal_description block
_exptl_crystal_F_000 856
_exptl_crystal_preparation 'Magnetic properties'
_exptl_crystal_size_max 0.170
_exptl_crystal_size_mid 0.120
_exptl_crystal_size_min 0.050
_refine_diff_density_max 1.552
_refine_diff_density_min -1.996
_refine_diff_density_rms 0.264
_refine_ls_extinction_method none
_refine_ls_goodness_of_fit_ref 1.037
_refine_ls_hydrogen_treatment mixed
_refine_ls_matrix_type full
_refine_ls_number_parameters 264
_refine_ls_number_reflns 5713
_refine_ls_number_restraints 2
_refine_ls_restrained_S_all 1.037
_refine_ls_R_factor_all 0.0433
_refine_ls_R_factor_gt 0.0337
_refine_ls_shift/su_max 0.057
_refine_ls_shift/su_mean 0.001
_refine_ls_structure_factor_coef Fsqd
_refine_ls_weighting_details 'w=1/[\s^2^(Fo^2^)+(0.0409P)^2^] where P=(Fo^2^+2Fc^2^)/3'
_refine_ls_weighting_scheme calc
_refine_ls_wR_factor_gt 0.0746
_refine_ls_wR_factor_ref 0.0786
_reflns_Friedel_coverage 0.000
_reflns_number_gt 4879
_reflns_number_total 5713
_reflns_threshold_expression 'I > 2\s(I)'
_cod_data_source_file c8dt03338b2.cif
_cod_data_source_block 180104HoPtSAc2_0m_a
_cod_depositor_comments 'Adding full bibliography for 7047503--7047504.cif.'
_cod_database_code 7047504
_shelx_shelxl_version_number 2014/7
_shelx_space_group_comment
;
The symmetry employed for this shelxl refinement is uniquely defined
by the following loop, which should always be used as a source of
symmetry information in preference to the above space-group names.
They are only intended as comments.
;
_shelx_estimated_absorpt_t_min 0.220
_shelx_estimated_absorpt_t_max 0.567

loop_
_space_group_symop_operation_xyz
'x, y, z'
'-x, -y, -z'

loop_
_atom_site_label
_atom_site_type_symbol
_atom_site_fract_x
_atom_site_fract_y
_atom_site_fract_z
_atom_site_U_iso_or_equiv
_atom_site_adp_type
_atom_site_occupancy
_atom_site_site_symmetry_order
_atom_site_calc_flag
_atom_site_refinement_flags_posn
_atom_site_refinement_flags_adp
_atom_site_refinement_flags_occupancy
C1 C 0.4858(8) 0.1044(5) 0.1474(5) 0.0281(13) Uani 1 1 d . . .
C2 C 0.4093(9) 0.0015(6) 0.1524(6) 0.0399(17) Uani 1 1 d . . .
H2A H 0.4947 -0.0625 0.1181 0.060 Uiso 1 1 calc R U .
H2B H 0.3215 0.0220 0.1147 0.060 Uiso 1 1 calc R U .
H2C H 0.3626 -0.0212 0.2277 0.060 Uiso 1 1 calc R U .
C3 C 0.9359(8) 0.1901(5) 0.0031(5) 0.0295(13) Uani 1 1 d . . .
C4 C 1.0996(8) 0.1293(6) -0.0713(6) 0.0421(17) Uani 1 1 d . . .
H4A H 1.1811 0.1775 -0.0852 0.063 Uiso 1 1 calc R U .
H4B H 1.0805 0.1161 -0.1395 0.063 Uiso 1 1 calc R U .
H4C H 1.1416 0.0556 -0.0366 0.063 Uiso 1 1 calc R U .
C5 C 0.3397(7) 0.3730(5) 0.3267(5) 0.0282(13) Uani 1 1 d . . .
C6 C 0.1891(9) 0.4073(6) 0.4213(7) 0.0454(18) Uani 1 1 d . . .
H6A H 0.1105 0.3587 0.4265 0.068 Uiso 1 1 calc R U .
H6B H 0.1358 0.4878 0.4099 0.068 Uiso 1 1 calc R U .
H6C H 0.2245 0.3974 0.4880 0.068 Uiso 1 1 calc R U .
C7 C 0.7807(8) 0.4769(5) 0.1916(6) 0.0286(13) Uani 1 1 d . . .
C8 C 0.8772(10) 0.5595(6) 0.2115(8) 0.050(2) Uani 1 1 d . . .
H8A H 0.8158 0.5991 0.2774 0.075 Uiso 1 1 calc R U .
H8B H 0.8921 0.6161 0.1506 0.075 Uiso 1 1 calc R U .
H8C H 0.9857 0.5166 0.2194 0.075 Uiso 1 1 calc R U .
C9 C 0.8955(7) -0.0558(5) 0.3802(5) 0.0234(12) Uani 1 1 d . . .
C10 C 1.0673(8) -0.1362(7) 0.3530(7) 0.0440(18) Uani 1 1 d . . .
H10A H 1.0571 -0.2112 0.3366 0.066 Uiso 1 1 calc R U .
H10B H 1.1151 -0.1454 0.4146 0.066 Uiso 1 1 calc R U .
H10C H 1.1393 -0.1034 0.2904 0.066 Uiso 1 1 calc R U .
C11 C 0.5917(7) 0.2404(5) 0.5409(5) 0.0244(12) Uani 1 1 d . . .
C12 C 0.5794(10) 0.3491(6) 0.5972(8) 0.051(2) Uani 1 1 d . . .
H12A H 0.6870 0.3708 0.5760 0.077 Uiso 1 1 calc R U .
H12B H 0.5474 0.3338 0.6754 0.077 Uiso 1 1 calc R U .
H12C H 0.4961 0.4118 0.5762 0.077 Uiso 1 1 calc R U .
H1W H 1.092(8) 0.212(9) 0.234(5) 0.09(4) Uiso 1 1 d D . .
H2W H 1.072(8) 0.183(6) 0.335(5) 0.04(2) Uiso 1 1 d D . .
Ho1 Ho 0.72839(3) 0.20531(2) 0.26803(2) 0.02109(7) Uani 1 1 d . . .
O1 O 0.6052(5) 0.0938(3) 0.1891(4) 0.0305(10) Uani 1 1 d . . .
O2 O 0.9264(5) 0.1900(4) 0.1032(4) 0.0316(10) Uani 1 1 d . . .
O3 O 0.4448(5) 0.2820(4) 0.3363(4) 0.0316(10) Uani 1 1 d . . .
O4 O 0.7456(6) 0.3980(3) 0.2627(4) 0.0319(10) Uani 1 1 d . . .
O5 O 1.0108(6) 0.2058(5) 0.2903(5) 0.0430(12) Uani 1 1 d D . .
O6 O 0.8472(5) 0.0125(3) 0.3096(4) 0.0296(9) Uani 1 1 d . . .
O7 O 0.6953(6) 0.2214(4) 0.4504(4) 0.0313(10) Uani 1 1 d . . .
Pt1 Pt 0.56759(3) 0.36021(2) 0.07899(2) 0.02415(7) Uani 1 1 d . . .
Pt2 Pt 0.5000 0.0000 0.5000 0.02271(8) Uani 1 2 d S . P
S1 S 0.39757(19) 0.23044(13) 0.08420(15) 0.0310(3) Uani 1 1 d . . .
S2 S 0.7782(2) 0.25714(15) -0.05691(14) 0.0342(4) Uani 1 1 d . . .
S3 S 0.3509(2) 0.46415(13) 0.21082(15) 0.0317(3) Uani 1 1 d . . .
S4 S 0.7323(2) 0.49467(14) 0.06827(15) 0.0354(4) Uani 1 1 d . . .
S5 S 0.77395(19) -0.07453(14) 0.51227(14) 0.0307(3) Uani 1 1 d . . .
S6 S 0.4597(2) 0.15246(13) 0.61014(14) 0.0309(3) Uani 1 1 d . . .

loop_
_atom_site_aniso_label
_atom_site_aniso_U_11
_atom_site_aniso_U_22
_atom_site_aniso_U_33
_atom_site_aniso_U_23
_atom_site_aniso_U_13
_atom_site_aniso_U_12
C1 0.030(3) 0.033(3) 0.024(3) -0.001(3) -0.010(3) -0.008(2)
C2 0.049(4) 0.037(3) 0.042(4) 0.006(3) -0.017(4) -0.022(3)
C3 0.029(3) 0.033(3) 0.022(3) 0.001(3) -0.001(3) -0.007(2)
C4 0.036(4) 0.044(4) 0.035(4) -0.005(3) -0.001(3) 0.006(3)
C5 0.024(3) 0.032(3) 0.029(3) -0.003(3) -0.006(3) -0.006(2)
C6 0.031(4) 0.050(4) 0.042(4) -0.015(4) 0.011(3) -0.002(3)
C7 0.025(3) 0.024(3) 0.036(4) 0.003(3) -0.009(3) -0.006(2)
C8 0.056(5) 0.042(4) 0.065(6) 0.004(4) -0.024(5) -0.028(4)
C9 0.017(3) 0.024(3) 0.027(3) -0.002(2) -0.003(3) -0.006(2)
C10 0.023(3) 0.061(4) 0.040(4) 0.001(4) -0.004(3) 0.001(3)
C11 0.025(3) 0.025(3) 0.024(3) -0.002(2) -0.010(3) -0.003(2)
C12 0.051(5) 0.035(4) 0.070(6) -0.013(4) -0.012(5) -0.014(3)
Ho1 0.01980(13) 0.02247(12) 0.01967(14) 0.00077(10) -0.00450(11) -0.00375(9)
O1 0.030(2) 0.029(2) 0.038(3) -0.003(2) -0.017(2) -0.0046(17)
O2 0.026(2) 0.040(2) 0.023(2) 0.0051(19) -0.002(2) -0.0062(18)
O3 0.025(2) 0.036(2) 0.028(2) 0.0006(19) -0.001(2) -0.0024(18)
O4 0.040(3) 0.028(2) 0.031(3) 0.0027(19) -0.014(2) -0.0106(18)
O5 0.028(3) 0.065(3) 0.039(3) 0.007(3) -0.014(3) -0.013(2)
O6 0.034(2) 0.0258(19) 0.025(2) 0.0018(18) -0.006(2) -0.0028(17)
O7 0.037(2) 0.036(2) 0.023(2) 0.0014(19) -0.008(2) -0.0120(19)
Pt1 0.02443(12) 0.02561(11) 0.02201(13) 0.00233(9) -0.00825(10) -0.00383(9)
Pt2 0.02059(15) 0.02546(15) 0.02044(16) 0.00062(12) -0.00231(13) -0.00634(11)
S1 0.0293(8) 0.0330(7) 0.0348(9) -0.0003(7) -0.0155(8) -0.0070(6)
S2 0.0334(8) 0.0426(9) 0.0226(8) -0.0027(7) -0.0057(7) -0.0019(7)
S3 0.0295(8) 0.0276(7) 0.0335(9) -0.0014(7) -0.0088(7) 0.0030(6)
S4 0.0402(9) 0.0370(8) 0.0316(9) 0.0105(7) -0.0111(8) -0.0172(7)
S5 0.0258(7) 0.0382(8) 0.0251(8) 0.0059(7) -0.0067(7) -0.0050(6)
S6 0.0307(8) 0.0350(8) 0.0242(8) -0.0052(7) 0.0003(7) -0.0087(6)

loop_
_atom_type_symbol
_atom_type_description
_atom_type_scat_dispersion_real
_atom_type_scat_dispersion_imag
_atom_type_scat_source
C C 0.0033 0.0016 'International Tables Vol C Tables 4.2.6.8 and 6.1.1.4'
H H 0.0000 0.0000 'International Tables Vol C Tables 4.2.6.8 and 6.1.1.4'
O O 0.0106 0.0060 'International Tables Vol C Tables 4.2.6.8 and 6.1.1.4'
S S 0.1246 0.1234 'International Tables Vol C Tables 4.2.6.8 and 6.1.1.4'
Ho Ho -0.2175 4.6783 'International Tables Vol C Tables 4.2.6.8 and 6.1.1.4'
Pt Pt -1.7033 8.3905 'International Tables Vol C Tables 4.2.6.8 and 6.1.1.4'

loop_
_geom_angle_atom_site_label_1
_geom_angle_atom_site_label_2
_geom_angle_atom_site_label_3
_geom_angle
_geom_angle_site_symmetry_1
_geom_angle_site_symmetry_3
O1 C1 C2 118.9(5) . .
O1 C1 S1 124.9(5) . .
C2 C1 S1 116.2(4) . .
C1 C2 H2A 109.5 . .
C1 C2 H2B 109.5 . .
H2A C2 H2B 109.5 . .
C1 C2 H2C 109.5 . .
H2A C2 H2C 109.5 . .
H2B C2 H2C 109.5 . .
O2 C3 C4 118.4(5) . .
O2 C3 S2 124.7(5) . .
C4 C3 S2 116.9(5) . .
C3 C4 H4A 109.5 . .
C3 C4 H4B 109.5 . .
H4A C4 H4B 109.5 . .
C3 C4 H4C 109.5 . .
H4A C4 H4C 109.5 . .
H4B C4 H4C 109.5 . .
O3 C5 C6 119.0(6) . .
O3 C5 S3 124.6(5) . .
C6 C5 S3 116.4(5) . .
C5 C6 H6A 109.5 . .
C5 C6 H6B 109.5 . .
H6A C6 H6B 109.5 . .
C5 C6 H6C 109.5 . .
H6A C6 H6C 109.5 . .
H6B C6 H6C 109.5 . .
O4 C7 C8 119.2(6) . .
O4 C7 S4 124.1(5) . .
C8 C7 S4 116.6(5) . .
C7 C8 H8A 109.5 . .
C7 C8 H8B 109.5 . .
H8A C8 H8B 109.5 . .
C7 C8 H8C 109.5 . .
H8A C8 H8C 109.5 . .
H8B C8 H8C 109.5 . .
O6 C9 C10 120.3(6) . .
O6 C9 S5 124.3(4) . .
C10 C9 S5 115.3(5) . .
C9 C10 H10A 109.5 . .
C9 C10 H10B 109.5 . .
H10A C10 H10B 109.5 . .
C9 C10 H10C 109.5 . .
H10A C10 H10C 109.5 . .
H10B C10 H10C 109.5 . .
O7 C11 C12 119.1(6) . .
O7 C11 S6 125.5(4) . .
C12 C11 S6 115.4(5) . .
C11 C12 H12A 109.5 . .
C11 C12 H12B 109.5 . .
H12A C12 H12B 109.5 . .
C11 C12 H12C 109.5 . .
H12A C12 H12C 109.5 . .
H12B C12 H12C 109.5 . .
O2 Ho1 O7 142.34(15) . .
O2 Ho1 O3 138.96(15) . .
O7 Ho1 O3 75.24(16) . .
O2 Ho1 O4 87.83(16) . .
O7 Ho1 O4 81.11(15) . .
O3 Ho1 O4 82.60(16) . .
O2 Ho1 O6 87.34(15) . .
O7 Ho1 O6 82.39(15) . .
O3 Ho1 O6 121.27(16) . .
O4 Ho1 O6 145.98(15) . .
O2 Ho1 O1 83.43(16) . .
O7 Ho1 O1 127.57(17) . .
O3 Ho1 O1 77.70(15) . .
O4 Ho1 O1 137.97(14) . .
O6 Ho1 O1 74.67(14) . .
O2 Ho1 O5 69.01(17) . .
O7 Ho1 O5 73.32(17) . .
O3 Ho1 O5 142.50(18) . .
O4 Ho1 O5 72.86(17) . .
O6 Ho1 O5 73.97(17) . .
O1 Ho1 O5 138.74(17) . .
O2 Ho1 Pt1 70.36(10) . .
O7 Ho1 Pt1 135.32(11) . .
O3 Ho1 Pt1 68.95(11) . .
O4 Ho1 Pt1 68.81(10) . .
O6 Ho1 Pt1 139.39(10) . .
O1 Ho1 Pt1 69.53(10) . .
O5 Ho1 Pt1 124.07(13) . .
C1 O1 Ho1 140.2(4) . .
C3 O2 Ho1 139.8(4) . .
C5 O3 Ho1 139.1(4) . .
C7 O4 Ho1 137.6(4) . .
Ho1 O5 H1W 120(7) . .
Ho1 O5 H2W 142(5) . .
H1W O5 H2W 96(7) . .
C9 O6 Ho1 144.8(4) . .
C11 O7 Ho1 145.3(4) . .
S1 Pt1 S3 88.76(6) . .
S1 Pt1 S4 177.58(5) . .
S3 Pt1 S4 91.12(6) . .
S1 Pt1 S2 90.18(6) . .
S3 Pt1 S2 178.01(5) . .
S4 Pt1 S2 89.86(7) . .
S1 Pt1 Ho1 91.95(4) . .
S3 Pt1 Ho1 90.80(4) . .
S4 Pt1 Ho1 90.47(4) . .
S2 Pt1 Ho1 90.93(4) . .
S6 Pt2 S6 180.00(8) . 2_656
S6 Pt2 S5 93.30(6) . .
S6 Pt2 S5 86.70(6) 2_656 .
S6 Pt2 S5 86.70(6) . 2_656
S6 Pt2 S5 93.30(6) 2_656 2_656
S5 Pt2 S5 180.0 . 2_656
C1 S1 Pt1 105.0(2) . .
C3 S2 Pt1 105.9(2) . .
C5 S3 Pt1 104.2(2) . .
C7 S4 Pt1 104.7(2) . .
C9 S5 Pt2 104.07(19) . .
C11 S6 Pt2 107.0(2) . .

loop_
_geom_bond_atom_site_label_1
_geom_bond_atom_site_label_2
_geom_bond_distance
_geom_bond_site_symmetry_2
C1 O1 1.239(7) .
C1 C2 1.492(9) .
C1 S1 1.709(6) .
C2 H2A 0.9600 .
C2 H2B 0.9600 .
C2 H2C 0.9600 .
C3 O2 1.251(7) .
C3 C4 1.509(9) .
C3 S2 1.702(6) .
C4 H4A 0.9600 .
C4 H4B 0.9600 .
C4 H4C 0.9600 .
C5 O3 1.235(7) .
C5 C6 1.497(9) .
C5 S3 1.710(7) .
C6 H6A 0.9600 .
C6 H6B 0.9600 .
C6 H6C 0.9600 .
C7 O4 1.245(8) .
C7 C8 1.493(9) .
C7 S4 1.703(7) .
C8 H8A 0.9600 .
C8 H8B 0.9600 .
C8 H8C 0.9600 .
C9 O6 1.222(7) .
C9 C10 1.503(8) .
C9 S5 1.726(6) .
C10 H10A 0.9600 .
C10 H10B 0.9600 .
C10 H10C 0.9600 .
C11 O7 1.243(7) .
C11 C12 1.509(8) .
C11 S6 1.697(6) .
C12 H12A 0.9600 .
C12 H12B 0.9600 .
C12 H12C 0.9600 .
Ho1 O2 2.282(5) .
Ho1 O7 2.279(4) .
Ho1 O3 2.301(4) .
Ho1 O4 2.301(4) .
Ho1 O6 2.316(4) .
Ho1 O1 2.315(4) .
Ho1 O5 2.480(5) .
Ho1 Pt1 3.2438(3) .
O5 H1W 0.850(10) .
O5 H2W 0.848(10) .
Pt1 S1 2.3187(15) .
Pt1 S3 2.3154(16) .
Pt1 S4 2.3152(17) .
Pt1 S2 2.3180(17) .
Pt2 S6 2.3109(15) .
Pt2 S6 2.3109(15) 2_656
Pt2 S5 2.3109(15) .
Pt2 S5 2.3110(15) 2_656

loop_
_geom_torsion_atom_site_label_1
_geom_torsion_atom_site_label_2
_geom_torsion_atom_site_label_3
_geom_torsion_atom_site_label_4
_geom_torsion
C2 C1 O1 Ho1 -152.6(5)
S1 C1 O1 Ho1 26.6(10)
C4 C3 O2 Ho1 -155.3(5)
S2 C3 O2 Ho1 26.4(10)
C6 C5 O3 Ho1 -152.1(5)
S3 C5 O3 Ho1 29.0(9)
C8 C7 O4 Ho1 -142.5(5)
S4 C7 O4 Ho1 34.9(9)
C10 C9 O6 Ho1 -130.4(6)
S5 C9 O6 Ho1 53.5(9)
C12 C11 O7 Ho1 -114.5(7)
S6 C11 O7 Ho1 66.1(9)
O1 C1 S1 Pt1 6.1(6)
C2 C1 S1 Pt1 -174.6(5)
O2 C3 S2 Pt1 6.2(6)
C4 C3 S2 Pt1 -172.2(5)
O3 C5 S3 Pt1 10.0(6)
C6 C5 S3 Pt1 -169.0(5)
O4 C7 S4 Pt1 6.8(6)
C8 C7 S4 Pt1 -175.6(5)
O6 C9 S5 Pt2 19.5(5)
C10 C9 S5 Pt2 -156.8(4)
O7 C11 S6 Pt2 -3.2(5)
C12 C11 S6 Pt2 177.5(4)
